data_7204602
loop_
_publ_author_name
'Holbrey, John D.'
'Visser, Ann E.'
'Spear, Scott K.'
'Reichert, W. Matthew'
'Swatloski, Richard P.'
'Broker, Grant A.'
'Rogers, Robin D.'

_publ_section_title
;
 Mercury(ii) partitioning from aqueous solutions with a new,
 hydrophobic ethylene-glycol functionalized bis-imidazolium ionic
 liquidThis work was presented at the Green Solvents for Catalysis
 Meeting held in Bruchsal, Germany, 13--16th October 2002.
;
_journal_issue 2
_journal_name_full 'Green Chemistry'
_journal_page_first 129
_journal_paper_doi 10.1039/b300971h
_journal_volume 5
_journal_year 2003
_chemical_formula_sum 'C14 H24 F12 N4 O2 P2'
_chemical_formula_weight 570.31
_chemical_melting_point 360
_chemical_name_systematic
; 
? 
;
_space_group_IT_number 14
_symmetry_cell_setting monoclinic
_symmetry_space_group_name_Hall '-P 2ybc'
_symmetry_space_group_name_H-M 'P 1 21/c 1'
_atom_sites_solution_hydrogens geom
_atom_sites_solution_primary direct
_atom_sites_solution_secondary difmap
_audit_creation_method SHELXL-97
_cell_angle_alpha 90.00
_cell_angle_beta 90.504(7)
_cell_angle_gamma 90.00
_cell_formula_units_Z 4
_cell_length_a 11.761(4)
_cell_length_b 16.685(6)
_cell_length_c 11.864(4)
_cell_measurement_reflns_used 843
_cell_measurement_temperature 173(2)
_cell_volume 2328.0(14)
_computing_cell_refinement 'Bruker SMART'
_computing_data_collection 'Bruker SMART'
_computing_data_reduction 'Bruker SHELXTL'
_computing_molecular_graphics 'Bruker SHELXTL'
_computing_publication_material 'Bruker SHELXTL'
_computing_structure_refinement 'SHELXL-97 (Sheldrick, 1997)'
_computing_structure_solution 'SHELXS-97 (Sheldrick, 1990)'
_diffrn_ambient_temperature 173(2)
_diffrn_measured_fraction_theta_full 0.942
_diffrn_measured_fraction_theta_max 0.942
_diffrn_measurement_device_type 'CCD area detector'
_diffrn_measurement_method 'phi and omega scans'
_diffrn_radiation_monochromator graphite
_diffrn_radiation_source 'fine-focus sealed tube'
_diffrn_radiation_type MoK\a
_diffrn_radiation_wavelength 0.71073
_diffrn_reflns_av_R_equivalents 0.0220
_diffrn_reflns_av_sigmaI/netI 0.0501
_diffrn_reflns_limit_h_max 13
_diffrn_reflns_limit_h_min -11
_diffrn_reflns_limit_k_max 18
_diffrn_reflns_limit_k_min -13
_diffrn_reflns_limit_l_max 6
_diffrn_reflns_limit_l_min -13
_diffrn_reflns_number 5523
_diffrn_reflns_theta_full 23.29
_diffrn_reflns_theta_max 23.29
_diffrn_reflns_theta_min 1.73
_exptl_absorpt_coefficient_mu 0.302
_exptl_absorpt_correction_T_max 0.97
_exptl_absorpt_correction_T_min 0.71
_exptl_absorpt_correction_type SADABS
_exptl_crystal_colour colorless
_exptl_crystal_density_diffrn 1.627
_exptl_crystal_density_method 'not measured'
_exptl_crystal_description plate
_exptl_crystal_F_000 1160
_exptl_crystal_size_max 0.22
_exptl_crystal_size_mid 0.13
_exptl_crystal_size_min 0.06
_refine_diff_density_max 0.392
_refine_diff_density_min -0.202
_refine_diff_density_rms 0.049
_refine_ls_extinction_coef 0.0035(8)
_refine_ls_extinction_expression Fc^*^=kFc[1+0.001xFc^2^\l^3^/sin(2\q)]^-1/4^
_refine_ls_extinction_method SHELXL
_refine_ls_goodness_of_fit_ref 1.040
_refine_ls_hydrogen_treatment mixed
_refine_ls_matrix_type fullcycle
_refine_ls_number_parameters 442
_refine_ls_number_reflns 3168
_refine_ls_number_restraints 0
_refine_ls_restrained_S_all 1.040
_refine_ls_R_factor_all 0.0695
_refine_ls_R_factor_gt 0.0458
_refine_ls_shift/su_max 0.064
_refine_ls_shift/su_mean 0.003
_refine_ls_structure_factor_coef Fsqd
_refine_ls_weighting_details 'calc w=1/[\s^2^(Fo^2^)+(0.0693P)^2^+0.1196P] where P=(Fo^2^+2Fc^2^)/3'
_refine_ls_weighting_scheme calc
_refine_ls_wR_factor_gt 0.1165
_refine_ls_wR_factor_ref 0.1219
_reflns_number_gt 2210
_reflns_number_total 3168
_reflns_threshold_expression >2sigma(I)
_cod_data_source_file b300971h.txt
_cod_data_source_block jdh2
_cod_depositor_comments
;
The following automatic conversions were performed:
'_symmetry_cell_setting' value 'Monoclinic' changed to 'monoclinic'
according to '/home/adriana/struct/CIF-dictionaries/cif_core.dic'
dictionary named 'cif_core.dic' version 2.4.1 from 2010-06-29.

Automatic conversion script
Id: cif_fix_enum 1555 2011-01-17 13:19:09Z saulius 

The following automatic conversions were performed:

'_chemical_melting_point' value '360K' was changed to '360' - the
value should be numeric and without a unit designator.

Automatic conversion script
Id: cif_fix_values 1569 2011-02-09 13:29:24Z adriana 
;
_cod_original_cell_volume 2328.0(15)
_cod_original_sg_symbol_H-M P2(1)/c
_cod_database_code 7204602

loop_
_symmetry_equiv_pos_as_xyz
'x, y, z'
'-x, y+1/2, -z+1/2'
'-x, -y, -z'
'x, -y-1/2, z-1/2'

loop_
_atom_site_label
_atom_site_type_symbol
_atom_site_fract_x
_atom_site_fract_y
_atom_site_fract_z
_atom_site_U_iso_or_equiv
_atom_site_adp_type
_atom_site_occupancy
_atom_site_symmetry_multiplicity
_atom_site_calc_flag
_atom_site_refinement_flags
_atom_site_disorder_assembly
_atom_site_disorder_group
P1 P 0.20545(9) 0.18853(6) 0.93334(7) 0.0370(3) Uani 1 1 d . . .
P2 P 0.69104(9) 0.24098(6) 0.92872(7) 0.0369(3) Uani 1 1 d . . .
F1 F 0.3381(2) 0.20444(16) 0.9187(2) 0.0715(8) Uani 1 1 d . . .
F2 F 0.1772(3) 0.27138(13) 0.8766(2) 0.0739(9) Uani 1 1 d . . .
F3 F 0.2357(2) 0.10451(12) 0.99046(19) 0.0618(7) Uani 1 1 d . . .
F4 F 0.2092(2) 0.22998(12) 1.05455(16) 0.0487(6) Uani 1 1 d . . .
F5 F 0.2015(2) 0.14643(14) 0.81215(17) 0.0649(8) Uani 1 1 d . . .
F6 F 0.0746(2) 0.16916(14) 0.94772(17) 0.0587(7) Uani 1 1 d . . .
F7A F 0.7499(6) 0.1573(3) 0.9407(5) 0.142(3) Uani 0.60 1 d P A 1
F8A F 0.8084(4) 0.2828(3) 0.9340(4) 0.0971(17) Uani 0.60 1 d P A 1
F9A F 0.5694(4) 0.1999(3) 0.9242(4) 0.0894(15) Uani 0.60 1 d P A 1
F10A F 0.6835(4) 0.2451(3) 1.0585(3) 0.0870(16) Uani 0.60 1 d P A 1
F11A F 0.6316(5) 0.3236(2) 0.9151(4) 0.0924(17) Uani 0.60 1 d P A 1
F12A F 0.6950(4) 0.2319(3) 0.7974(3) 0.0735(14) Uani 0.60 1 d P A 1
F7B F 0.8173(5) 0.2091(4) 0.9252(5) 0.0686(18) Uani 0.40 1 d P A 2
F8B F 0.7248(8) 0.3131(4) 0.8501(6) 0.104(3) Uani 0.40 1 d P A 2
F9B F 0.6643(8) 0.1713(5) 1.0078(7) 0.118(3) Uani 0.40 1 d P A 2
F10B F 0.7276(7) 0.2935(4) 1.0370(6) 0.094(3) Uani 0.40 1 d P A 2
F11B F 0.5705(6) 0.2775(5) 0.9375(5) 0.087(2) Uani 0.40 1 d P A 2
F12B F 0.6584(9) 0.1932(5) 0.8250(7) 0.142(4) Uani 0.40 1 d P A 2
O9 O 0.1880(2) 0.49517(13) 0.87575(19) 0.0419(7) Uani 1 1 d . . .
O12 O 0.3517(2) 0.44418(13) 1.04763(18) 0.0354(6) Uani 1 1 d . . .
N1 N -0.0276(3) 0.34567(18) 0.6863(2) 0.0375(8) Uani 1 1 d . . .
N3 N 0.0476(3) 0.46322(17) 0.6809(2) 0.0393(8) Uani 1 1 d . . .
N15 N 0.5155(3) 0.47492(16) 1.2201(2) 0.0334(8) Uani 1 1 d . . .
N17 N 0.5256(3) 0.59449(17) 1.2870(2) 0.0339(8) Uani 1 1 d . . .
C2 C 0.0668(4) 0.3869(2) 0.7007(3) 0.0353(9) Uani 1 1 d . . .
H2A H 0.141(3) 0.368(2) 0.717(3) 0.038(11) Uiso 1 1 d . . .
C4 C -0.0649(5) 0.4714(3) 0.6533(4) 0.0609(14) Uani 1 1 d . . .
H4A H -0.106(4) 0.516(3) 0.638(3) 0.066(14) Uiso 1 1 d . . .
C5 C -0.1112(5) 0.3986(3) 0.6565(4) 0.0608(14) Uani 1 1 d . . .
H5A H -0.178(4) 0.382(2) 0.643(3) 0.045(13) Uiso 1 1 d . . .
C6 C -0.0400(4) 0.2584(2) 0.6921(3) 0.0487(11) Uani 1 1 d . . .
H6A H 0.0349 0.2332 0.6865 0.12(2) Uiso 1 1 calc R . .
H6B H -0.0886 0.2400 0.6297 0.11(2) Uiso 1 1 calc R . .
H6C H -0.0748 0.2436 0.7640 0.111(19) Uiso 1 1 calc R . .
C7 C 0.1305(5) 0.5282(3) 0.6899(3) 0.0501(12) Uani 1 1 d . . .
H7A H 0.103(4) 0.566(3) 0.646(3) 0.063(14) Uiso 1 1 d . . .
H7B H 0.205(3) 0.508(2) 0.666(3) 0.032(11) Uiso 1 1 d . . .
C8 C 0.1422(5) 0.5582(2) 0.8090(3) 0.0451(11) Uani 1 1 d . . .
H8A H 0.186(3) 0.602(2) 0.818(3) 0.032(10) Uiso 1 1 d . . .
H8B H 0.065(3) 0.5747(18) 0.839(2) 0.023(9) Uiso 1 1 d . . .
C10 C 0.1810(4) 0.5115(3) 0.9937(3) 0.0420(10) Uani 1 1 d . . .
H10A H 0.098(4) 0.518(2) 1.016(3) 0.046(11) Uiso 1 1 d . . .
H10B H 0.223(3) 0.555(2) 1.005(3) 0.032(10) Uiso 1 1 d . . .
C11 C 0.2310(4) 0.4418(3) 1.0568(3) 0.0410(10) Uani 1 1 d . . .
H11A H 0.211(3) 0.4466(18) 1.135(3) 0.028(9) Uiso 1 1 d . . .
H11B H 0.205(3) 0.386(2) 1.029(3) 0.055(12) Uiso 1 1 d . . .
C13 C 0.4077(4) 0.3799(2) 1.1042(3) 0.0383(10) Uani 1 1 d . . .
H13A H 0.413(3) 0.335(2) 1.055(3) 0.030(9) Uiso 1 1 d . . .
H13B H 0.363(3) 0.3612(18) 1.159(3) 0.026(9) Uiso 1 1 d . . .
C14 C 0.5237(4) 0.4072(2) 1.1400(4) 0.0421(11) Uani 1 1 d . . .
H14A H 0.562(3) 0.366(2) 1.176(3) 0.049(12) Uiso 1 1 d . . .
H14B H 0.559(3) 0.4249(18) 1.082(3) 0.021(9) Uiso 1 1 d . . .
C16 C 0.5507(3) 0.5488(2) 1.2008(3) 0.0339(9) Uani 1 1 d . . .
H16A H 0.586(3) 0.563(2) 1.137(3) 0.051(12) Uiso 1 1 d . . .
C18 C 0.4706(4) 0.5477(3) 1.3654(3) 0.0498(12) Uani 1 1 d . . .
H18A H 0.444(3) 0.570(2) 1.430(3) 0.038(10) Uiso 1 1 d . . .
C19 C 0.4645(4) 0.4731(3) 1.3239(3) 0.0505(12) Uani 1 1 d . . .
H19A H 0.431(4) 0.425(3) 1.350(3) 0.073(14) Uiso 1 1 d . . .
C20 C 0.5518(4) 0.6804(2) 1.2985(3) 0.0451(11) Uani 1 1 d . . .
H20A H 0.4825 0.7096 1.3182 0.093(17) Uiso 1 1 calc R . .
H20B H 0.5811 0.7008 1.2269 0.056(12) Uiso 1 1 calc R . .
H20C H 0.6092 0.6880 1.3579 0.059(12) Uiso 1 1 calc R . .

loop_
_atom_site_aniso_label
_atom_site_aniso_U_11
_atom_site_aniso_U_22
_atom_site_aniso_U_33
_atom_site_aniso_U_23
_atom_site_aniso_U_13
_atom_site_aniso_U_12
P1 0.0451(7) 0.0328(6) 0.0329(5) -0.0010(5) 0.0022(4) -0.0053(5)
P2 0.0372(7) 0.0413(6) 0.0321(5) -0.0051(5) 0.0010(4) 0.0051(5)
F1 0.0544(19) 0.090(2) 0.0707(16) -0.0057(14) 0.0148(13) -0.0214(15)
F2 0.120(3) 0.0408(15) 0.0604(16) 0.0119(12) -0.0188(15) 0.0045(14)
F3 0.079(2) 0.0341(13) 0.0721(15) 0.0039(12) -0.0013(13) 0.0048(12)
F4 0.0638(18) 0.0439(13) 0.0384(12) -0.0089(10) -0.0057(10) -0.0033(12)
F5 0.084(2) 0.0700(17) 0.0407(13) -0.0185(12) 0.0133(12) -0.0147(14)
F6 0.0423(17) 0.0798(18) 0.0540(14) -0.0124(12) 0.0003(11) -0.0107(13)
F7A 0.194(7) 0.112(4) 0.120(4) -0.022(4) -0.033(4) 0.116(5)
F8A 0.067(4) 0.139(5) 0.086(3) -0.018(3) -0.012(3) -0.041(3)
F9A 0.074(4) 0.096(4) 0.099(3) 0.002(3) 0.005(3) -0.043(3)
F10A 0.080(4) 0.152(5) 0.029(2) -0.004(2) 0.003(2) 0.029(3)
F11A 0.139(5) 0.044(3) 0.093(3) -0.025(2) -0.036(3) 0.031(3)
F12A 0.054(3) 0.140(4) 0.0263(19) -0.016(2) 0.0014(17) 0.017(3)
F7B 0.039(4) 0.103(5) 0.065(4) 0.005(4) 0.014(3) 0.033(3)
F8B 0.163(9) 0.060(4) 0.089(5) 0.034(4) 0.042(5) 0.024(5)
F9B 0.129(8) 0.087(6) 0.139(7) 0.054(5) -0.002(6) -0.036(5)
F10B 0.115(7) 0.081(5) 0.085(5) -0.054(4) -0.042(4) 0.022(4)
F11B 0.041(5) 0.141(7) 0.080(4) -0.020(4) -0.007(3) 0.037(4)
F12B 0.193(11) 0.110(7) 0.122(7) -0.086(6) -0.078(7) 0.009(6)
O9 0.057(2) 0.0276(14) 0.0408(15) -0.0013(12) -0.0063(12) 0.0039(13)
O12 0.0390(19) 0.0295(14) 0.0376(13) 0.0053(11) 0.0010(11) -0.0029(12)
N1 0.038(2) 0.0385(19) 0.0358(17) -0.0035(15) -0.0037(14) 0.0034(17)
N3 0.055(3) 0.0292(19) 0.0334(16) 0.0007(14) -0.0052(15) 0.0047(17)
N15 0.049(2) 0.0247(18) 0.0266(16) -0.0002(13) -0.0025(14) 0.0012(15)
N17 0.041(2) 0.0304(17) 0.0303(16) 0.0006(14) -0.0037(14) 0.0001(15)
C2 0.037(3) 0.036(2) 0.033(2) 0.0030(17) -0.0034(19) 0.002(2)
C4 0.066(4) 0.040(3) 0.076(3) -0.006(3) -0.032(3) 0.018(3)
C5 0.039(4) 0.065(4) 0.078(3) -0.016(3) -0.022(3) 0.013(3)
C6 0.058(3) 0.036(2) 0.053(3) -0.005(2) 0.003(2) -0.012(2)
C7 0.071(4) 0.034(3) 0.045(3) 0.014(2) -0.004(2) -0.002(2)
C8 0.055(4) 0.025(2) 0.055(3) 0.003(2) -0.004(2) -0.002(2)
C10 0.043(3) 0.037(3) 0.046(2) -0.005(2) 0.001(2) 0.000(2)
C11 0.040(3) 0.045(3) 0.038(2) 0.006(2) 0.0039(19) -0.007(2)
C13 0.051(3) 0.030(2) 0.034(2) -0.001(2) 0.003(2) -0.001(2)
C14 0.054(3) 0.031(2) 0.041(2) -0.003(2) 0.002(2) 0.008(2)
C16 0.033(3) 0.038(2) 0.031(2) 0.0006(18) 0.0040(17) -0.0004(18)
C18 0.073(4) 0.046(3) 0.030(2) -0.002(2) 0.009(2) -0.005(2)
C19 0.073(4) 0.039(3) 0.039(2) 0.006(2) 0.006(2) -0.012(2)
C20 0.059(3) 0.029(2) 0.047(2) -0.0020(19) -0.010(2) -0.003(2)

loop_
_atom_type_symbol
_atom_type_description
_atom_type_scat_dispersion_real
_atom_type_scat_dispersion_imag
_atom_type_scat_source
C C 0.0033 0.0016 'International Tables Vol C Tables 4.2.6.8 and 6.1.1.4'
H H 0.0000 0.0000 'International Tables Vol C Tables 4.2.6.8 and 6.1.1.4'
N N 0.0061 0.0033 'International Tables Vol C Tables 4.2.6.8 and 6.1.1.4'
O O 0.0106 0.0060 'International Tables Vol C Tables 4.2.6.8 and 6.1.1.4'
F F 0.0171 0.0103 'International Tables Vol C Tables 4.2.6.8 and 6.1.1.4'
P P 0.1023 0.0942 'International Tables Vol C Tables 4.2.6.8 and 6.1.1.4'

loop_
_geom_angle_atom_site_label_1
_geom_angle_atom_site_label_2
_geom_angle_atom_site_label_3
_geom_angle
_geom_angle_site_symmetry_1
_geom_angle_site_symmetry_3
_geom_angle_publ_flag
F2 P1 F6 91.37(15) . . ?
F2 P1 F1 90.57(16) . . ?
F6 P1 F1 177.82(15) . . ?
F2 P1 F3 179.28(16) . . ?
F6 P1 F3 89.33(14) . . ?
F1 P1 F3 88.72(14) . . ?
F2 P1 F4 90.51(12) . . ?
F6 P1 F4 90.59(12) . . ?
F1 P1 F4 90.38(13) . . ?
F3 P1 F4 89.65(12) . . ?
F2 P1 F5 89.80(13) . . ?
F6 P1 F5 89.22(13) . . ?
F1 P1 F5 89.80(13) . . ?
F3 P1 F5 90.04(13) . . ?
F4 P1 F5 179.64(14) . . ?
F12B P2 F9B 92.7(5) . . ?
F12B P2 F10A 144.9(5) . . ?
F9B P2 F10A 53.7(3) . . ?
F12B P2 F8A 119.4(5) . . ?
F9B P2 F8A 120.4(3) . . ?
F10A P2 F8A 89.9(3) . . ?
F12B P2 F11B 92.1(5) . . ?
F9B P2 F11B 93.7(5) . . ?
F10A P2 F11B 81.6(2) . . ?
F8A P2 F11B 129.6(3) . . ?
F12B P2 F11A 105.8(4) . . ?
F9B P2 F11A 130.1(4) . . ?
F10A P2 F11A 92.0(3) . . ?
F8A P2 F11A 90.3(3) . . ?
F11B P2 F11A 41.1(3) . . ?
F12B P2 F7A 73.3(4) . . ?
F9B P2 F7A 50.1(4) . . ?
F10A P2 F7A 88.8(3) . . ?
F8A P2 F7A 90.3(4) . . ?
F11B P2 F7A 138.6(3) . . ?
F11A P2 F7A 179.1(3) . . ?
F12B P2 F12A 31.7(5) . . ?
F9B P2 F12A 123.0(4) . . ?
F10A P2 F12A 176.6(3) . . ?
F8A P2 F12A 92.8(2) . . ?
F11B P2 F12A 98.1(2) . . ?
F11A P2 F12A 90.0(2) . . ?
F7A P2 F12A 89.2(3) . . ?
F12B P2 F8B 89.1(5) . . ?
F9B P2 F8B 177.1(5) . . ?
F10A P2 F8B 124.9(3) . . ?
F8A P2 F8B 56.6(4) . . ?
F11B P2 F8B 88.6(4) . . ?
F11A P2 F8B 51.4(3) . . ?
F7A P2 F8B 128.5(3) . . ?
F12A P2 F8B 58.4(3) . . ?
F12B P2 F7B 91.9(5) . . ?
F9B P2 F7B 87.6(4) . . ?
F10A P2 F7B 96.0(2) . . ?
F8A P2 F7B 46.7(3) . . ?
F11B P2 F7B 175.8(4) . . ?
F11A P2 F7B 136.0(3) . . ?
F7A P2 F7B 44.4(3) . . ?
F12A P2 F7B 84.5(2) . . ?
F8B P2 F7B 90.0(4) . . ?
F12B P2 F9A 61.5(5) . . ?
F9B P2 F9A 60.1(3) . . ?
F10A P2 F9A 89.6(3) . . ?
F8A P2 F9A 178.7(3) . . ?
F11B P2 F9A 49.2(3) . . ?
F11A P2 F9A 88.6(3) . . ?
F7A P2 F9A 90.9(4) . . ?
F12A P2 F9A 87.7(2) . . ?
F8B P2 F9A 122.8(4) . . ?
F7B P2 F9A 134.6(3) . . ?
F12B P2 F10B 178.4(6) . . ?
F9B P2 F10B 88.8(5) . . ?
F10A P2 F10B 36.7(3) . . ?
F8A P2 F10B 59.4(3) . . ?
F11B P2 F10B 88.3(4) . . ?
F11A P2 F10B 73.5(2) . . ?
F7A P2 F10B 107.4(3) . . ?
F12A P2 F10B 146.7(3) . . ?
F8B P2 F10B 89.4(4) . . ?
F7B P2 F10B 87.7(4) . . ?
F9A P2 F10B 119.8(3) . . ?
C8 O9 C10 112.4(3) . . ?
C13 O12 C11 113.6(3) . . ?
C2 N1 C5 107.5(4) . . ?
C2 N1 C6 126.7(4) . . ?
C5 N1 C6 125.6(4) . . ?
C2 N3 C4 107.7(4) . . ?
C2 N3 C7 126.3(4) . . ?
C4 N3 C7 126.0(4) . . ?
C16 N15 C19 108.4(3) . . ?
C16 N15 C14 125.4(3) . . ?
C19 N15 C14 126.1(3) . . ?
C16 N17 C18 107.9(3) . . ?
C16 N17 C20 126.2(3) . . ?
C18 N17 C20 126.0(3) . . ?
N3 C2 N1 109.9(4) . . ?
C5 C4 N3 107.3(4) . . ?
C4 C5 N1 107.7(5) . . ?
N3 C7 C8 111.7(4) . . ?
O9 C8 C7 108.0(3) . . ?
O9 C10 C11 108.4(3) . . ?
O12 C11 C10 109.1(3) . . ?
O12 C13 C14 108.7(3) . . ?
N15 C14 C13 110.5(4) . . ?
N17 C16 N15 109.5(3) . . ?
C19 C18 N17 107.5(4) . . ?
C18 C19 N15 106.7(4) . . ?

loop_
_geom_bond_atom_site_label_1
_geom_bond_atom_site_label_2
_geom_bond_distance
_geom_bond_site_symmetry_2
_geom_bond_publ_flag
P1 F2 1.572(2) . ?
P1 F6 1.583(3) . ?
P1 F1 1.593(3) . ?
P1 F3 1.596(2) . ?
P1 F4 1.596(2) . ?
P1 F5 1.600(2) . ?
P2 F12B 1.513(6) . ?
P2 F9B 1.528(7) . ?
P2 F10A 1.545(4) . ?
P2 F8A 1.547(5) . ?
P2 F11B 1.547(6) . ?
P2 F11A 1.553(4) . ?
P2 F7A 1.564(5) . ?
P2 F12A 1.566(3) . ?
P2 F8B 1.576(6) . ?
P2 F7B 1.578(6) . ?
P2 F9A 1.587(5) . ?
P2 F10B 1.611(6) . ?
O9 C8 1.420(4) . ?
O9 C10 1.429(4) . ?
O12 C13 1.424(4) . ?
O12 C11 1.425(5) . ?
N1 C2 1.316(5) . ?
N1 C5 1.365(5) . ?
N1 C6 1.465(4) . ?
N3 C2 1.314(4) . ?
N3 C4 1.367(6) . ?
N3 C7 1.462(5) . ?
N15 C16 1.321(4) . ?
N15 C19 1.374(5) . ?
N15 C14 1.481(4) . ?
N17 C16 1.311(4) . ?
N17 C18 1.380(5) . ?
N17 C20 1.472(4) . ?
C4 C5 1.332(7) . ?
C7 C8 1.504(6) . ?
C10 C11 1.500(5) . ?
C13 C14 1.496(6) . ?
C18 C19 1.340(6) . ?

loop_
_geom_torsion_atom_site_label_1
_geom_torsion_atom_site_label_2
_geom_torsion_atom_site_label_3
_geom_torsion_atom_site_label_4
_geom_torsion
_geom_torsion_site_symmetry_1
_geom_torsion_site_symmetry_2
_geom_torsion_site_symmetry_3
_geom_torsion_site_symmetry_4
_geom_torsion_publ_flag
C2 N3 C7 C8 -83.9(5) . . . . ?
C4 N3 C7 C8 94.1(5) . . . . ?
N3 C7 C8 O9 65.0(5) . . . . ?
C7 C8 O9 C10 -168.0(4) . . . . ?
C8 O9 C10 C11 179.9(4) . . . . ?
O9 C10 C11 O12 74.5(4) . . . . ?
C10 C11 O12 C13 -179.5(3) . . . . ?
C11 O12 C13 C14 -151.7(3) . . . . ?
O12 C13 C14 N15 61.9(4) . . . . ?
C13 C14 N15 C16 -114.6(4) . . . . ?
C13 C14 N15 C19 61.3(5) . . . . ?
